data_4114018
loop_
_publ_author_name
'Xiang Lin'
'Dan M. J. Doble'
'Alexander J. Blake'
'Andrew Harrison'
'Claire Wilson'
'Martin Schr\"oder'

_publ_section_title
;
 Cationic Assembly of Metal Complex Aggregates: Structural Diversity,
 Solution Stability, and Magnetic Properties
;
_journal_name_full 'Journal of the American Chemical Society'
_journal_page_first 9476
_journal_page_last 9483
_journal_paper_doi 10.1021/ja0341438
_journal_volume 125
_journal_year 2003
_chemical_formula_moiety '2(C83 H117 N18 Na5 Ni9 O40), 2(C H4 O), 4(B F4)'
_chemical_formula_sum 'C85 H125 B2 F8 N18 Na5 Ni9 O42'
_chemical_formula_weight 2887.99
_chemical_name_systematic
; 
 ? 
;
_space_group_IT_number 163
_symmetry_cell_setting trigonal
_symmetry_space_group_name_Hall '-P 3 2c'
_symmetry_space_group_name_H-M 'P -3 1 c'
_atom_sites_solution_primary direct
_atom_sites_solution_secondary difmap
_audit_creation_method SHELXL-97
_cell_angle_alpha 90.00
_cell_angle_beta 90.00
_cell_angle_gamma 120.00
_cell_formula_units_Z 2
_cell_length_a 16.9608(10)
_cell_length_b 16.9608(10)
_cell_length_c 24.7593(14)
_cell_measurement_reflns_used 15061
_cell_measurement_temperature 150(2)
_cell_measurement_theta_max 28.6
_cell_measurement_theta_min 2.4
_cell_volume 6168.2(6)
_computing_cell_refinement 'Bruker SAINT version 6.02a (Bruker, 2000)'
_computing_data_collection 'Bruker SMART version 5.054 (Bruker, 1998)'
_computing_data_reduction 'Bruker SAINT; Bruker SHELXTL (Bruker, 1997)'
_computing_molecular_graphics 'Bruker SHELXTL'
_computing_publication_material 'SHELXL-97; PLATON (Spek, 2002)'
_computing_structure_refinement 'SHELXL-97 (Sheldrick, 1997)'
_computing_structure_solution 'SHELXS-97 (Sheldrick, 1990)'
_diffrn_ambient_temperature 150(2)
_diffrn_measured_fraction_theta_full 0.996
_diffrn_measured_fraction_theta_max 0.938
_diffrn_measurement_device_type 'Bruker SMART1000 CCD area detector'
_diffrn_measurement_method omega
_diffrn_radiation_monochromator graphite
_diffrn_radiation_source 'normal-focus sealed tube'
_diffrn_radiation_type MoK\a
_diffrn_radiation_wavelength 0.71073
_diffrn_reflns_av_R_equivalents 0.041
_diffrn_reflns_av_sigmaI/netI 0.031
_diffrn_reflns_limit_h_max 17
_diffrn_reflns_limit_h_min -22
_diffrn_reflns_limit_k_max 22
_diffrn_reflns_limit_k_min -21
_diffrn_reflns_limit_l_max 32
_diffrn_reflns_limit_l_min -28
_diffrn_reflns_number 33443
_diffrn_reflns_theta_full 27.50
_diffrn_reflns_theta_max 28.65
_diffrn_reflns_theta_min 2.15
_diffrn_standards_decay_% none
_diffrn_standards_number 0
_exptl_absorpt_coefficient_mu 1.456
_exptl_absorpt_correction_T_max 0.694
_exptl_absorpt_correction_T_min 0.556
_exptl_absorpt_correction_type multi-scan
_exptl_absorpt_process_details 'SADABS version 2.03 (Bruker, 2001)'
_exptl_crystal_colour purple
_exptl_crystal_density_diffrn 1.555
_exptl_crystal_description 'irregular block'
_exptl_crystal_F_000 2972
_exptl_crystal_size_max 0.41
_exptl_crystal_size_mid 0.33
_exptl_crystal_size_min 0.22
_refine_diff_density_max 0.84
_refine_diff_density_min -1.21
_refine_diff_density_rms 0.14
_refine_ls_extinction_method none
_refine_ls_goodness_of_fit_ref 1.234
_refine_ls_matrix_type full
_refine_ls_number_parameters 275
_refine_ls_number_reflns 4985
_refine_ls_number_restraints 1
_refine_ls_restrained_S_all 1.234
_refine_ls_R_factor_all 0.1066
_refine_ls_R_factor_gt 0.0731
_refine_ls_shift/su_max 0.001
_refine_ls_shift/su_mean 0.000
_refine_ls_structure_factor_coef Fsqd
_refine_ls_weighting_details 'calc w=1/[\s^2^(Fo^2^)+(0.041P)^2^+54.99P] where P=(Fo^2^+2Fc^2^)/3'
_refine_ls_weighting_scheme calc
_refine_ls_wR_factor_gt 0.1751
_refine_ls_wR_factor_ref 0.2065
_reflns_number_gt 3681
_reflns_number_total 5254
_reflns_threshold_expression >2sigma(I)
_cod_data_source_file ja0341438si20030113_122949_07.cif
_cod_data_source_block NINACL_complex7
_cod_original_cell_volume 6168.2(10)
_cod_database_code 4114018

loop_
_symmetry_equiv_pos_as_xyz
'x, y, z'
'-y, x-y, z'
'-x+y, -x, z'
'-y, -x, -z+1/2'
'-x+y, y, -z+1/2'
'x, x-y, -z+1/2'
'-x, -y, -z'
'y, -x+y, -z'
'x-y, x, -z'
'y, x, z-1/2'
'x-y, -y, z-1/2'
'-x, -x+y, z-1/2'

loop_
_atom_site_label
_atom_site_type_symbol
_atom_site_fract_x
_atom_site_fract_y
_atom_site_fract_z
_atom_site_U_iso_or_equiv
_atom_site_adp_type
_atom_site_occupancy
_atom_site_symmetry_multiplicity
_atom_site_calc_flag
_atom_site_refinement_flags
Ni1 Ni 0.22819(5) 0.46307(5) 0.40598(3) 0.0268(2) Uani 1 1 d .
Ni2 Ni 0.03623(7) 0.51811(4) 0.2500 0.0299(3) Uani 1 2 d S
Na1 Na 0.3333 0.6667 0.34180(17) 0.0338(10) Uani 1 3 d S
Na2 Na 0.25238(12) 0.5048(2) 0.2500 0.0308(8) Uani 1 2 d S
O0 O 0.3333 0.6667 0.2500 0.0128(16) Uani 1 6 d S
O1 O 0.2879(3) 0.3993(3) 0.3657(2) 0.0395(12) Uani 1 1 d .
O2 O 0.0285(3) 0.4229(3) 0.30477(19) 0.0372(11) Uani 1 1 d .
O3 O 0.1718(3) 0.4798(3) 0.33578(17) 0.0289(9) Uani 1 1 d .
O4 O 0.1224(3) 0.6300(3) 0.29742(17) 0.0302(10) Uani 1 1 d .
O5 O 0.1638(3) 0.5178(3) 0.45259(17) 0.0301(9) Uani 1 1 d .
O6 O 0.1660(3) 0.3319(7) 0.2500 0.075(3) Uani 1 2 d S
O7 O 0.3504(3) 0.5776(3) 0.40659(17) 0.0277(9) Uani 1 1 d .
N1 N 0.2796(4) 0.4446(4) 0.4760(2) 0.0311(12) Uani 1 1 d .
N2 N -0.0576(4) 0.5320(4) 0.2947(2) 0.0341(12) Uani 1 1 d .
N3 N 0.1110(4) 0.3426(4) 0.4053(2) 0.0333(12) Uani 1 1 d .
C1 C -0.0784(6) 0.6194(7) 0.3670(4) 0.060(3) Uani 1 1 d .
H1A H -0.1350 0.5642 0.3771 0.090 Uiso 1 1 calc R
H1B H -0.0930 0.6622 0.3493 0.090 Uiso 1 1 calc R
H1C H -0.0422 0.6478 0.3995 0.090 Uiso 1 1 calc R
C2 C -0.0252(5) 0.5950(5) 0.3292(3) 0.0345(15) Uani 1 1 d .
C3 C 0.0795(4) 0.6508(5) 0.3308(3) 0.0308(13) Uani 1 1 d .
C4 C -0.1569(5) 0.4744(6) 0.2872(3) 0.050(2) Uani 1 1 d .
C5 C -0.1824(8) 0.3824(10) 0.2715(6) 0.042(3) Uani 0.50 1 d P
C6 C 0.0882(5) 0.4206(4) 0.3329(2) 0.0312(14) Uani 1 1 d .
C7 C 0.0559(5) 0.3346(5) 0.3681(3) 0.0361(15) Uani 1 1 d .
C8 C -0.0345(6) 0.2529(6) 0.3540(3) 0.062(3) Uani 1 1 d .
H8A H -0.0457 0.2019 0.3776 0.093 Uiso 1 1 calc R
H8B H -0.0336 0.2360 0.3163 0.093 Uiso 1 1 calc R
H8C H -0.0830 0.2677 0.3590 0.093 Uiso 1 1 calc R
C9 C 0.0981(6) 0.2720(5) 0.4443(3) 0.0441(18) Uani 1 1 d .
H9A H 0.1344 0.2438 0.4331 0.053 Uiso 1 1 calc R
H9B H 0.0332 0.2239 0.4451 0.053 Uiso 1 1 calc R
C10 C 0.1277(5) 0.3134(5) 0.5005(3) 0.0425(17) Uani 1 1 d .
H10A H 0.0988 0.2636 0.5273 0.051 Uiso 1 1 calc R
H10B H 0.1033 0.3548 0.5067 0.051 Uiso 1 1 calc R
C11 C 0.2299(5) 0.3663(5) 0.5119(3) 0.0422(17) Uani 1 1 d .
H11A H 0.2398 0.3878 0.5498 0.051 Uiso 1 1 calc R
H11B H 0.2548 0.3248 0.5078 0.051 Uiso 1 1 calc R
C12 C 0.1829(4) 0.5989(4) 0.4453(2) 0.0267(12) Uani 1 1 d .
C13 C 0.1473(4) 0.6401(4) 0.4874(3) 0.0311(14) Uani 1 1 d .
C14 C 0.0982(5) 0.5869(5) 0.5362(3) 0.0392(16) Uani 1 1 d .
H14A H 0.0391 0.5837 0.5388 0.059 Uiso 1 1 calc R
H14B H 0.1344 0.6168 0.5685 0.059 Uiso 1 1 calc R
H14C H 0.0890 0.5252 0.5335 0.059 Uiso 1 1 calc R
C15 C 0.169(2) 0.257(2) 0.2756(14) 0.077(9) Uiso 0.33 1 d P
B1 B -0.6667 -0.3333 0.5888(6) 0.044(3) Uani 1 3 d S
F1 F -0.6667 -0.3333 0.5330(3) 0.061(2) Uani 1 3 d S
F2 F -0.7147(4) -0.2927(4) 0.6073(2) 0.0725(17) Uani 1 1 d .
C100 C 0.051(4) -0.009(5) 0.505(2) 0.071(17) Uiso 0.17 1 d PD
O100 O 0.087(2) 0.0538(19) 0.4612(11) 0.038(7) Uiso 0.17 1 d PD
C101 C 0.141(4) 0.151(4) 0.326(2) 0.055(13) Uiso 0.17 1 d P
O101 O 0.208(3) 0.195(3) 0.2840(17) 0.071(11) Uiso 0.17 1 d P

loop_
_atom_site_aniso_label
_atom_site_aniso_U_11
_atom_site_aniso_U_22
_atom_site_aniso_U_33
_atom_site_aniso_U_23
_atom_site_aniso_U_13
_atom_site_aniso_U_12
Ni1 0.0268(4) 0.0224(4) 0.0296(4) 0.0041(3) 0.0073(3) 0.0111(3)
Ni2 0.0191(5) 0.0342(5) 0.0313(6) -0.0103(4) 0.000 0.0095(3)
Na1 0.0388(15) 0.0388(15) 0.024(2) 0.000 0.000 0.0194(8)
Na2 0.0304(13) 0.0324(18) 0.0302(18) 0.000 0.0033(12) 0.0162(9)
O0 0.012(2) 0.012(2) 0.014(4) 0.000 0.000 0.0061(12)
O1 0.044(3) 0.033(3) 0.047(3) 0.010(2) 0.018(2) 0.023(2)
O2 0.025(2) 0.041(3) 0.036(2) -0.005(2) 0.0026(19) 0.009(2)
O3 0.026(2) 0.025(2) 0.031(2) 0.0006(17) 0.0064(17) 0.0091(18)
O4 0.021(2) 0.032(2) 0.030(2) -0.0081(18) -0.0019(17) 0.0080(18)
O5 0.029(2) 0.027(2) 0.032(2) -0.0007(18) 0.0014(18) 0.0126(19)
O6 0.084(6) 0.057(6) 0.074(6) 0.000 -0.009(5) 0.029(3)
O7 0.028(2) 0.025(2) 0.032(2) 0.0039(17) 0.0016(17) 0.0139(18)
N1 0.033(3) 0.032(3) 0.034(3) 0.012(2) 0.015(2) 0.021(2)
N2 0.023(3) 0.044(3) 0.031(3) -0.006(2) 0.003(2) 0.013(2)
N3 0.039(3) 0.025(3) 0.033(3) 0.002(2) 0.014(2) 0.014(2)
C1 0.038(4) 0.068(6) 0.063(5) -0.033(5) 0.007(4) 0.018(4)
C2 0.030(3) 0.044(4) 0.030(3) -0.001(3) 0.003(3) 0.018(3)
C3 0.029(3) 0.035(3) 0.033(3) -0.009(3) -0.004(3) 0.019(3)
C4 0.019(3) 0.061(5) 0.058(5) -0.027(4) 0.001(3) 0.010(3)
C5 0.014(6) 0.039(8) 0.057(9) -0.007(6) 0.003(6) 0.001(5)
C6 0.035(3) 0.029(3) 0.025(3) -0.004(2) 0.007(3) 0.013(3)
C7 0.034(4) 0.027(3) 0.033(3) -0.006(3) 0.009(3) 0.005(3)
C8 0.054(5) 0.045(5) 0.048(5) -0.002(4) 0.004(4) -0.005(4)
C9 0.051(4) 0.028(3) 0.044(4) 0.009(3) 0.019(3) 0.013(3)
C10 0.044(4) 0.039(4) 0.042(4) 0.013(3) 0.014(3) 0.018(3)
C11 0.045(4) 0.040(4) 0.040(4) 0.014(3) 0.016(3) 0.020(3)
C12 0.021(3) 0.029(3) 0.030(3) -0.004(2) 0.000(2) 0.012(2)
C13 0.022(3) 0.035(3) 0.034(3) -0.011(3) -0.005(2) 0.012(3)
C14 0.036(4) 0.039(4) 0.041(4) -0.004(3) 0.004(3) 0.018(3)
B1 0.045(5) 0.045(5) 0.041(8) 0.000 0.000 0.023(3)
F1 0.068(4) 0.068(4) 0.046(5) 0.000 0.000 0.0342(18)
F2 0.070(4) 0.073(4) 0.083(4) -0.037(3) -0.010(3) 0.042(3)

loop_
_atom_type_symbol
_atom_type_description
_atom_type_scat_dispersion_real
_atom_type_scat_dispersion_imag
_atom_type_scat_source
C C 0.0033 0.0016 'International Tables Vol C Tables 4.2.6.8 and 6.1.1.4'
H H 0.0000 0.0000 'International Tables Vol C Tables 4.2.6.8 and 6.1.1.4'
B B 0.0013 0.0007 'International Tables Vol C Tables 4.2.6.8 and 6.1.1.4'
N N 0.0061 0.0033 'International Tables Vol C Tables 4.2.6.8 and 6.1.1.4'
O O 0.0106 0.0060 'International Tables Vol C Tables 4.2.6.8 and 6.1.1.4'
F F 0.0171 0.0103 'International Tables Vol C Tables 4.2.6.8 and 6.1.1.4'
Na Na 0.0362 0.0249 'International Tables Vol C Tables 4.2.6.8 and 6.1.1.4'
Ni Ni 0.3393 1.1124 'International Tables Vol C Tables 4.2.6.8 and 6.1.1.4'

loop_
_geom_angle_atom_site_label_1
_geom_angle_atom_site_label_2
_geom_angle_atom_site_label_3
_geom_angle
_geom_angle_site_symmetry_1
_geom_angle_site_symmetry_3
O7 Ni1 N3 175.5(2) . .
O7 Ni1 N1 80.1(2) . .
N3 Ni1 N1 97.6(2) . .
O7 Ni1 O3 101.38(17) . .
N3 Ni1 O3 80.9(2) . .
N1 Ni1 O3 178.19(19) . .
O7 Ni1 O1 88.38(19) . .
N3 Ni1 O1 87.6(2) . .
N1 Ni1 O1 88.4(2) . .
O3 Ni1 O1 92.70(19) . .
O7 Ni1 O5 94.66(17) . .
N3 Ni1 O5 89.18(19) . .
N1 Ni1 O5 87.53(19) . .
O3 Ni1 O5 91.31(17) . .
O1 Ni1 O5 174.41(18) . .
N2 Ni2 N2 95.3(3) 6_565 .
N2 Ni2 O2 86.6(2) 6_565 .
N2 Ni2 O2 89.2(2) . .
O2 Ni2 O2 173.7(3) . 6_565
N2 Ni2 O4 79.78(19) 6_565 6_565
N2 Ni2 O4 174.9(2) . 6_565
O2 Ni2 O4 89.07(18) . 6_565
O2 Ni2 O4 94.79(18) . .
O2 Ni2 O4 89.07(18) 6_565 .
O4 Ni2 O4 105.2(2) 6_565 .
O0 Na1 O7 133.79(13) . .
O7 Na1 O7 77.4(2) 2_665 .
O7 Na1 O3 139.1(2) . 3_565
O0 Na1 O3 87.13(11) . .
O7 Na1 O3 70.05(14) 3_565 .
O7 Na1 O3 71.92(14) . .
O3 Na1 O3 119.75(2) . 2_665
O0 Na2 O4 94.31(14) . 2_665
O4 Na2 O4 171.4(3) 2_665 6_565
O0 Na2 O3 98.62(13) . 5
O4 Na2 O3 90.02(14) 2_665 5
O4 Na2 O3 88.69(14) 6_565 5
O3 Na2 O3 162.8(3) 5 .
O0 Na2 O6 180.00(19) . .
O4 Na2 O6 85.69(14) 2_665 .
O3 Na2 O6 81.38(13) . .
Na1 O0 Na1 180.0 . 4_665
Na1 O0 Na2 90.0 . 3_565
Na2 O0 Na2 120.0 3_565 .
C3 O1 Ni1 130.7(4) 2_665 .
C6 O2 Ni2 131.1(4) . .
C6 O3 Ni1 110.5(4) . .
C6 O3 Na2 113.4(4) . .
Ni1 O3 Na2 119.76(19) . .
C6 O3 Na1 156.4(4) . .
Ni1 O3 Na1 82.06(15) . .
Na2 O3 Na1 73.89(15) . .
C3 O4 Ni2 112.6(4) . .
C3 O4 Na2 120.2(4) . 3_565
Ni2 O4 Na2 114.44(18) . 3_565
C12 O5 Ni1 119.9(4) . .
C15 O6 C15 81(3) 5 .
C15 O6 Na2 139.6(14) 5 .
C15 O6 Na2 139.6(14) . .
C12 O7 Ni1 114.8(4) 2_665 .
C12 O7 Na1 140.8(4) 2_665 .
Ni1 O7 Na1 102.74(18) . .
C13 N1 C11 120.9(6) 2_665 .
C13 N1 Ni1 115.1(4) 2_665 .
C11 N1 Ni1 124.0(5) . .
C2 N2 C4 121.1(6) . .
C2 N2 Ni2 115.4(4) . .
C4 N2 Ni2 123.5(4) . .
C7 N3 C9 126.1(6) . .
C7 N3 Ni1 114.5(5) . .
C9 N3 Ni1 119.4(5) . .
N2 C2 C1 126.3(6) . .
N2 C2 C3 114.7(6) . .
C1 C2 C3 119.0(6) . .
O1 C3 O4 128.0(6) 3_565 .
O1 C3 C2 114.5(6) 3_565 .
O4 C3 C2 117.4(5) . .
C5 C4 N2 112.0(8) . .
C5 C4 C5 54.8(11) . 6_565
N2 C4 C5 112.3(7) . 6_565
C4 C5 C4 116.9(10) . 6_565
O2 C6 O3 127.8(6) . .
O2 C6 C7 115.7(6) . .
O3 C6 C7 116.5(6) . .
N3 C7 C8 128.5(7) . .
N3 C7 C6 114.4(6) . .
C8 C7 C6 117.1(7) . .
N3 C9 C10 110.1(6) . .
C9 C10 C11 117.0(6) . .
N1 C11 C10 113.0(6) . .
O7 C12 O5 126.6(6) 3_565 .
O7 C12 C13 116.3(5) 3_565 .
O5 C12 C13 117.0(5) . .
N1 C13 C14 126.2(6) 3_565 .
N1 C13 C12 113.6(6) 3_565 .
C14 C13 C12 120.2(6) . .
F1 B1 F2 109.4(7) . .
F2 B1 F2 109.5(7) . 3_445

loop_
_geom_bond_atom_site_label_1
_geom_bond_atom_site_label_2
_geom_bond_distance
_geom_bond_site_symmetry_2
Ni1 N1 2.035(6) .
Ni1 N3 2.016(6) .
Ni1 O1 2.071(5) .
Ni1 O3 2.071(4) .
Ni1 O5 2.098(4) .
Ni1 O7 2.011(4) .
Ni2 N2 2.047(5) 6_565
Ni2 N2 2.047(5) .
Ni2 O2 2.062(5) .
Ni2 O2 2.062(5) 6_565
Ni2 O4 2.084(4) 6_565
Ni2 O4 2.084(4) .
Na1 O0 2.273(4) .
Na1 O7 2.318(5) .
Na1 O3 2.982(4) .
Na1 Na2 3.290(4) .
Na2 O0 2.378(4) .
Na2 O4 2.413(4) 2_665
Na2 O3 2.445(4) .
Na2 O6 2.538(11) .
Na2 Na2 4.119(6) 3_565
O1 C3 1.248(8) 2_665
O2 C6 1.246(8) .
O3 C6 1.265(8) .
O4 C3 1.262(7) .
O5 C12 1.259(7) .
O6 C15 1.45(4) 5
O6 C15 1.45(4) .
O7 C12 1.256(7) 2_665
N1 C13 1.270(9) 2_665
N1 C11 1.465(8) .
N2 C2 1.261(9) .
N2 C4 1.475(8) .
N3 C7 1.270(9) .
N3 C9 1.468(9) .
C1 C2 1.495(10) .
C2 C3 1.540(9) .
C3 O1 1.248(8) 3_565
C4 C5 1.448(17) .
C4 C5 1.567(17) 6_565
C5 C4 1.567(17) 6_565
C6 C7 1.545(9) .
C7 C8 1.506(10) .
C9 C10 1.527(11) .
C10 C11 1.527(11) .
C12 O7 1.256(7) 3_565
C12 C13 1.537(8) .
C13 N1 1.270(9) 3_565
C13 C14 1.488(9) .
C15 O101 1.51(5) .
F1 B1 1.380(17) .
F2 B1 1.384(7) .
C100 O100 1.421(10) .
C101 O101 1.44(7) .
